data_7716634
loop_
_publ_author_name
'Temple, Siobhan R.'
'Tang, Jinkui'
'Tizzard, Graham J.'
'Mansikkam&#xe4;ki, Akseli'
'Layfield, Richard A.'

_publ_section_title
;
 Reduction of hexaazatrinaphthylenes by divalent lanthanocenes leads to
 ligand-based multiconfigurational properties.
;
_journal_issue 30
_journal_name_full 'Dalton transactions (Cambridge, England : 2003)'
_journal_page_first 12460
_journal_page_last 12464
_journal_paper_doi 10.1039/d4dt01835d
_journal_volume 53
_journal_year 2024
_chemical_formula_moiety 'C84 H102 N6 Sm3, C7 H8'
_chemical_formula_sum 'C91 H110 N6 Sm3'
_chemical_formula_weight 1738.89
_space_group_crystal_system orthorhombic
_space_group_IT_number 62
_space_group_name_Hall '-P 2ac 2n'
_space_group_name_H-M_alt 'P n m a'
_atom_sites_solution_hydrogens geom
_audit_creation_date 2024-05-01
_audit_creation_method
;
Olex2 1.3
(compiled 2020.11.12 svn.r5f609507 for OlexSys, GUI svn.r6408)
;
_audit_update_record
;
2024-05-01 deposited with the CCDC.	2024-07-12 downloaded from the CCDC.
;
_cell_angle_alpha 90
_cell_angle_beta 90
_cell_angle_gamma 90
_cell_formula_units_Z 4
_cell_length_a 17.9992(2)
_cell_length_b 23.8500(2)
_cell_length_c 18.1211(2)
_cell_measurement_reflns_used 19334
_cell_measurement_temperature 100.00(10)
_cell_measurement_theta_max 66.6300
_cell_measurement_theta_min 3.4540
_cell_volume 7779.04(14)
_computing_cell_refinement 'CrysAlisPro 1.171.40.53 (Rigaku OD, 2019)'
_computing_data_collection 'CrysAlisPro 1.171.40.53 (Rigaku OD, 2019)'
_computing_data_reduction 'CrysAlisPro 1.171.40.53 (Rigaku OD, 2019)'
_computing_molecular_graphics 'Olex2 1.3 (Dolomanov et al., 2009)'
_computing_publication_material 'Olex2 1.3 (Dolomanov et al., 2009)'
_computing_structure_refinement 'SHELXL 2017/1 (Sheldrick, 2015)'
_computing_structure_solution 'SHELXT 2014/5 (Sheldrick, 2014)'
_diffrn_ambient_temperature 100.00(10)
_diffrn_measured_fraction_theta_full 0.992
_diffrn_measured_fraction_theta_max 0.992
_diffrn_measurement_details
;
List of Runs (angles in degrees, time in seconds):

  # Type    Start    End  Width  t~exp~   \w     \q     \k     \f   Frames
#--------------------------------------------------------------------------
  1  \w    -81.00 -54.00   1.00    1.50    --    0.00  52.00 -49.00   27
  2  \w   -116.00 -85.00   1.00    6.00    --  -87.00  52.00 -49.00   31
  3  \w   -154.00-127.00   1.00    6.00    --  -87.00  52.00 -49.00   27
  4  \w    -44.00  16.00   1.00    1.50    --    0.00   0.00-180.00   60
  5  \w    -19.00   6.00   1.00    6.00    --    5.00  52.00 -49.00   25
  6  \w    -95.00 -41.00   1.00    6.00    --  -87.00  30.00  60.00   54
  7  \w    -68.00   1.00   1.00    6.00    --  -87.00  59.00  45.95   69
  8  \w   -117.00 -90.00   1.00    6.00    --  -87.00  30.00 -90.00   27
  9  \w    -77.00 -18.00   1.00    6.00    --  -87.00  30.00 -90.00   59
 10  \w   -175.00   1.00   1.00    6.00    --  -87.00  56.00 113.10  176
 11  \w   -172.00-100.00   1.00    6.00    --  -87.00  59.00  45.95   72
 12  \w   -170.00 -83.00   1.00    6.00    --  -87.00  40.00 -60.00   87
 13  \w    -26.00   1.00   1.00    6.00    --  -87.00  40.00 -60.00   27
 14  \w    -65.00 -25.00   1.00    6.00    --  -87.00  40.00-120.00   40
 15  \w   -164.00-116.00   1.00    6.00    --  -87.00  30.00  60.00   48
;
_diffrn_measurement_device 'four-circle diffractometer'
_diffrn_measurement_device_type 'XtaLAB AFC11 (RCD3): quarter-chi single'
_diffrn_measurement_method '\w scans'
_diffrn_radiation_type CuK\a
_diffrn_radiation_wavelength 1.54184
_diffrn_reflns_av_R_equivalents 0.0584
_diffrn_reflns_av_unetI/netI 0.0305
_diffrn_reflns_Laue_measured_fraction_full 0.992
_diffrn_reflns_Laue_measured_fraction_max 0.992
_diffrn_reflns_limit_h_max 21
_diffrn_reflns_limit_h_min -20
_diffrn_reflns_limit_k_max 28
_diffrn_reflns_limit_k_min -25
_diffrn_reflns_limit_l_max 21
_diffrn_reflns_limit_l_min -21
_diffrn_reflns_number 48843
_diffrn_reflns_point_group_measured_fraction_full 0.992
_diffrn_reflns_point_group_measured_fraction_max 0.992
_diffrn_reflns_theta_full 67.162
_diffrn_reflns_theta_max 67.162
_diffrn_reflns_theta_min 3.461
_exptl_absorpt_coefficient_mu 17.138
_exptl_absorpt_correction_T_max 1.00000
_exptl_absorpt_correction_T_min 0.30648
_exptl_absorpt_correction_type multi-scan
_exptl_absorpt_process_details
;
CrysAlisPro 1.171.40.53 (Rigaku Oxford Diffraction, 2019)
Empirical absorption correction using spherical harmonics,
 implemented in SCALE3 ABSPACK scaling algorithm.
;
_exptl_crystal_colour black
_exptl_crystal_colour_primary black
_exptl_crystal_density_diffrn 1.485
_exptl_crystal_description block
_exptl_crystal_F_000 3536
_exptl_crystal_size_max 0.03
_exptl_crystal_size_mid 0.02
_exptl_crystal_size_min 0.02
_refine_diff_density_max 1.864
_refine_diff_density_min -1.076
_refine_diff_density_rms 0.122
_refine_ls_extinction_method none
_refine_ls_goodness_of_fit_ref 1.070
_refine_ls_hydrogen_treatment constr
_refine_ls_matrix_type full
_refine_ls_number_parameters 496
_refine_ls_number_reflns 7082
_refine_ls_number_restraints 217
_refine_ls_restrained_S_all 1.068
_refine_ls_R_factor_all 0.0588
_refine_ls_R_factor_gt 0.0546
_refine_ls_shift/su_max 0.002
_refine_ls_shift/su_mean 0.000
_refine_ls_structure_factor_coef Fsqd
_refine_ls_weighting_details 'w=1/[\s^2^(Fo^2^)+(0.1054P)^2^+7.4330P] where P=(Fo^2^+2Fc^2^)/3'
_refine_ls_weighting_scheme calc
_refine_ls_wR_factor_gt 0.1501
_refine_ls_wR_factor_ref 0.1569
_reflns_Friedel_coverage 0.000
_reflns_number_gt 6337
_reflns_number_total 7082
_reflns_threshold_expression 'I > 2\s(I)'
_cod_data_source_file d4dt01835d2.cif
_cod_data_source_block 1sm_c7h8
_cod_depositor_comments 'Adding full bibliography for 7716633--7716636.cif.'
_cod_database_code 7716634
_shelx_shelxl_version_number 2017/1
_shelx_space_group_comment
;
The symmetry employed for this shelxl refinement is uniquely defined
by the following loop, which should always be used as a source of
symmetry information in preference to the above space-group names.
They are only intended as comments.
;
_shelx_estimated_absorpt_t_max 0.726
_shelx_estimated_absorpt_t_min 0.627
_olex2_refinement_description
;
1. Fixed Uiso
 At 1.2 times of:
  All C(H) groups
 At 1.5 times of:
  All C(H,H,H) groups
2. Restrained distances
 C1A-C1B \\sim C1B-C1C \\sim C1C-C1D \\sim C1D-C1E \\sim C1E-C1A
 with sigma of 0.02
 C1A-C1C \\sim C1B-C1D \\sim C1C-C1E \\sim C1E-C1B \\sim C1A-C1D
 with sigma of 0.04
 C1A-C1J \\sim C1B-C1I \\sim C1C-C1H \\sim C1D-C1G \\sim C1E-C1F
 with sigma of 0.02
 C1J-C1B \\sim C1J-C1E \\sim C1I-C1A \\sim C1I-C1C \\sim C1H-C1B \\sim C1H-C1D
\\sim C1G-C1C \\sim C1G-C1E
 \\sim C1F-C1D \\sim C1F-C1A
 with sigma of 0.04
3. Restrained planarity
 C1A, C1B, C1C, C1D, C1E, C1F, C1G, C1H, C1I, C1J
 with sigma of 0.1
4. Uiso/Uaniso restraints and constraints
C1A \\sim C1B \\sim C1C \\sim C1D \\sim C1E \\sim C1F \\sim C1G \\sim C1H \\sim
C1I \\sim C1J: within 2A with sigma of 0.04 and sigma for terminal atoms of
0.08 within 2A
5. Rigid body (RIGU) restrains
 C1A, C1B, C1C, C1D, C1E, C1F, C1G, C1H, C1I, C1J
 with sigma for 1-2 distances of 0.002 and sigma for 1-3 distances of 0.002
6. Others
 Fixed Sof: H26A(0.5) H26B(0.5) H26C(0.5) H52A(0.5) H52B(0.5) H52C(0.5)
 C1A(0.5) C1B(0.5) C1C(0.5) C1D(0.5) C1E(0.5) C1F(0.5) H1FA(0.5) H1FB(0.5)
 H1FC(0.5) C1G(0.5) H1GA(0.5) H1GB(0.5) H1GC(0.5) C1H(0.5) H1HA(0.5) H1HB(0.5)
 H1HC(0.5) C1I(0.5) H1IA(0.5) H1IB(0.5) H1IC(0.5) C1J(0.5) H1JA(0.5) H1JB(0.5)
 H1JC(0.5)
7.a Free rotating group:
 C1A(C1B,C1C,C1D,C1E,C1F,C1G,C1H,C1I,C1J)
7.b Me refined with everything fixed:
 C26(H26A,H26B,H26C), C52(H52A,H52B,H52C)
7.c Me refined with riding coordinates:
 C1I(H1IA,H1IB,H1IC), C1J(H1JA,H1JB,H1JC)
7.d Aromatic/amide H refined with riding coordinates:
 C47(H47), C44(H44), C46(H46), C37(H37), C45(H45), C36(H36), C50(H50),
 C48(H48), C49(H49)
7.e Idealised Me refined as rotating group:
 C25(H25A,H25B,H25C), C24(H24A,H24B,H24C), C20(H20A,H20B,H20C), C7(H7A,H7B,
 H7C), C19(H19A,H19B,H19C), C6(H6A,H6B,H6C), C10(H10A,H10B,H10C), C17(H17A,H17B,
 H17C), C8(H8A,H8B,H8C), C9(H9A,H9B,H9C), C18(H18A,H18B,H18C), C16(H16A,H16B,
 H16C), C1F(H1FA,H1FB,H1FC), C1G(H1GA,H1GB,H1GC), C1H(H1HA,H1HB,H1HC)
;
_olex2_submission_special_instructions 'No special instructions were received'
_oxdiff_exptl_absorpt_empirical_details
;
Empirical correction (ABSPACK) includes:
- Absorption correction using spherical harmonics
- Frame scaling
;

loop_
_space_group_symop_operation_xyz
'x, y, z'
'-x+1/2, -y, z+1/2'
'-x, y+1/2, -z'
'x+1/2, -y+1/2, -z+1/2'
'-x, -y, -z'
'x-1/2, y, -z-1/2'
'x, -y-1/2, z'
'-x-1/2, y-1/2, z-1/2'

loop_
_atom_site_label
_atom_site_type_symbol
_atom_site_fract_x
_atom_site_fract_y
_atom_site_fract_z
_atom_site_U_iso_or_equiv
_atom_site_adp_type
_atom_site_occupancy
_atom_site_site_symmetry_order
_atom_site_calc_flag
_atom_site_refinement_flags_posn
_atom_site_refinement_flags_adp
_atom_site_refinement_flags_occupancy
_atom_site_disorder_assembly
_atom_site_disorder_group
Sm1 Sm 0.20298(2) 0.58681(2) 0.60629(2) 0.04623(14) Uani 1 1 d . . . . .
Sm2 Sm 0.49873(2) 0.750000 0.38527(2) 0.04549(15) Uani 1 2 d S T P G .
N2 N 0.1903(2) 0.68956(19) 0.6064(2) 0.0490(10) Uani 1 1 d . . . . .
N1 N 0.2988(2) 0.63308(16) 0.5345(2) 0.0471(9) Uani 1 1 d . . . . .
N3 N 0.4058(2) 0.69358(15) 0.4482(2) 0.0476(9) Uani 1 1 d . . . . .
C43 C 0.4058(3) 0.63533(19) 0.4513(3) 0.0448(10) Uani 1 1 d . . . . .
C38 C 0.1358(3) 0.7203(2) 0.6420(3) 0.0517(11) Uani 1 1 d . . . . .
C40 C 0.2987(3) 0.6902(2) 0.5302(3) 0.0454(11) Uani 1 1 d . . . . .
C23 C 0.5307(4) 0.750000 0.2365(4) 0.0533(17) Uani 1 2 d S T P G .
C47 C 0.3584(3) 0.54705(19) 0.4966(3) 0.0499(11) Uani 1 1 d . . . . .
H47 H 0.324056 0.526518 0.525816 0.060 Uiso 1 1 calc R U . . .
C21 C 0.4130(3) 0.7201(2) 0.2677(3) 0.0540(12) Uani 1 1 d . . . . .
C41 C 0.3528(3) 0.71991(18) 0.4892(3) 0.0464(10) Uani 1 1 d . . . . .
C39 C 0.2427(3) 0.71993(18) 0.5696(3) 0.0451(10) Uani 1 1 d . . . . .
C1 C 0.2784(3) 0.6114(2) 0.7336(3) 0.0598(13) Uani 1 1 d . . . . .
C44 C 0.4585(3) 0.6054(2) 0.4112(3) 0.0509(11) Uani 1 1 d . . . . .
H44 H 0.492873 0.625139 0.381075 0.061 Uiso 1 1 calc R U . . .
C42 C 0.3534(3) 0.60576(19) 0.4948(3) 0.0467(10) Uani 1 1 d . . . . .
C46 C 0.4117(3) 0.5183(2) 0.4572(3) 0.0514(11) Uani 1 1 d . . . . .
H46 H 0.413884 0.478596 0.459680 0.062 Uiso 1 1 calc R U . . .
C15 C 0.1474(3) 0.5712(2) 0.4664(3) 0.0537(12) Uani 1 1 d . . . . .
C22 C 0.4859(3) 0.7011(2) 0.2491(3) 0.0533(12) Uani 1 1 d . . . . .
C4 C 0.2849(3) 0.5203(2) 0.6992(3) 0.0604(13) Uani 1 1 d . . . . .
C37 C 0.0781(3) 0.6918(2) 0.6771(3) 0.0568(12) Uani 1 1 d . . . . .
H37 H 0.078056 0.651970 0.677180 0.068 Uiso 1 1 calc R U . . .
C25 C 0.5089(3) 0.6420(2) 0.2322(3) 0.0622(14) Uani 1 1 d . . . . .
H25A H 0.515156 0.637653 0.178745 0.093 Uiso 1 1 calc R U . . .
H25B H 0.470553 0.616054 0.249656 0.093 Uiso 1 1 calc R U . . .
H25C H 0.555996 0.633749 0.257022 0.093 Uiso 1 1 calc R U . . .
C24 C 0.3458(3) 0.6835(2) 0.2779(4) 0.0649(14) Uani 1 1 d . . . . .
H24A H 0.309218 0.703021 0.308580 0.097 Uiso 1 1 calc R U . . .
H24B H 0.360406 0.648386 0.301989 0.097 Uiso 1 1 calc R U . . .
H24C H 0.323815 0.675107 0.229591 0.097 Uiso 1 1 calc R U . . .
C14 C 0.0902(3) 0.5962(2) 0.5080(3) 0.0547(12) Uani 1 1 d . . . . .
C45 C 0.4617(3) 0.5474(2) 0.4142(3) 0.0527(12) Uani 1 1 d . . . . .
H45 H 0.498364 0.527746 0.386667 0.063 Uiso 1 1 calc R U . . .
C3 C 0.2156(3) 0.5275(2) 0.7345(3) 0.0594(13) Uani 1 1 d . . . . .
C36 C 0.0206(3) 0.7202(2) 0.7120(3) 0.0617(14) Uani 1 1 d . . . . .
H36 H -0.018198 0.699985 0.735599 0.074 Uiso 1 1 calc R U . . .
C26 C 0.6066(5) 0.750000 0.2015(5) 0.064(2) Uani 1 2 d S T P . .
H26A H 0.625572 0.788482 0.199249 0.096 Uiso 0.5 1 calc . U P A -1
H26B H 0.603228 0.734630 0.151467 0.096 Uiso 0.5 1 calc . U P B -1
H26C H 0.640432 0.726889 0.231027 0.096 Uiso 0.5 1 calc . U P C -1
C5 C 0.3227(4) 0.5715(3) 0.6989(3) 0.0609(13) Uani 1 1 d . . . . .
C20 C 0.1857(4) 0.5971(3) 0.4004(3) 0.0631(15) Uani 1 1 d . . . . .
H20A H 0.153913 0.593130 0.356809 0.095 Uiso 1 1 calc R U . . .
H20B H 0.233029 0.577910 0.391774 0.095 Uiso 1 1 calc R U . . .
H20C H 0.194842 0.636905 0.409981 0.095 Uiso 1 1 calc R U . . .
C7 C 0.1533(4) 0.6075(3) 0.8081(3) 0.0741(16) Uani 1 1 d . . . . .
H7A H 0.150954 0.648327 0.802880 0.111 Uiso 1 1 calc R U . . .
H7B H 0.166369 0.597848 0.859012 0.111 Uiso 1 1 calc R U . . .
H7C H 0.104846 0.591203 0.795859 0.111 Uiso 1 1 calc R U . . .
C11 C 0.1594(3) 0.5158(2) 0.4929(3) 0.0555(12) Uani 1 1 d . . . . .
C2 C 0.2111(3) 0.5846(2) 0.7567(4) 0.0610(15) Uani 1 1 d . . . . .
C12 C 0.1080(3) 0.5066(2) 0.5513(3) 0.0613(14) Uani 1 1 d . . . . .
C19 C 0.0569(3) 0.6527(2) 0.4914(4) 0.0659(14) Uani 1 1 d . . . . .
H19A H 0.096627 0.680567 0.486659 0.099 Uiso 1 1 calc R U . . .
H19B H 0.023518 0.663639 0.531710 0.099 Uiso 1 1 calc R U . . .
H19C H 0.028767 0.650787 0.445189 0.099 Uiso 1 1 calc R U . . .
C6 C 0.3004(4) 0.6714(3) 0.7477(4) 0.0743(17) Uani 1 1 d . . . . .
H6A H 0.324786 0.686679 0.703731 0.111 Uiso 1 1 calc R U . . .
H6B H 0.334687 0.673000 0.789628 0.111 Uiso 1 1 calc R U . . .
H6C H 0.255927 0.693564 0.758859 0.111 Uiso 1 1 calc R U . . .
C13 C 0.0647(3) 0.5556(2) 0.5606(3) 0.0585(13) Uani 1 1 d . . . . .
C10 C 0.4017(3) 0.5826(3) 0.6750(4) 0.0712(17) Uani 1 1 d . . . . .
H10A H 0.418420 0.552361 0.642338 0.107 Uiso 1 1 calc R U . . .
H10B H 0.433950 0.584162 0.718559 0.107 Uiso 1 1 calc R U . . .
H10C H 0.404135 0.618417 0.648633 0.107 Uiso 1 1 calc R U . . .
C17 C 0.0917(4) 0.4503(3) 0.5855(4) 0.080(2) Uani 1 1 d . . . . .
H17A H 0.138581 0.431313 0.597115 0.120 Uiso 1 1 calc R U . . .
H17B H 0.063065 0.427456 0.550776 0.120 Uiso 1 1 calc R U . . .
H17C H 0.063020 0.455597 0.630947 0.120 Uiso 1 1 calc R U . . .
C8 C 0.1622(4) 0.4820(3) 0.7577(4) 0.0767(18) Uani 1 1 d . . . . .
H8A H 0.111117 0.494425 0.748669 0.115 Uiso 1 1 calc R U . . .
H8B H 0.168736 0.474059 0.810356 0.115 Uiso 1 1 calc R U . . .
H8C H 0.172089 0.447907 0.729095 0.115 Uiso 1 1 calc R U . . .
C9 C 0.3145(4) 0.4640(3) 0.6729(4) 0.0749(17) Uani 1 1 d . . . . .
H9A H 0.274111 0.442448 0.650261 0.112 Uiso 1 1 calc R U . . .
H9B H 0.334623 0.443135 0.714958 0.112 Uiso 1 1 calc R U . . .
H9C H 0.353898 0.470121 0.636401 0.112 Uiso 1 1 calc R U . . .
C18 C -0.0011(4) 0.5605(4) 0.6107(4) 0.076(2) Uani 1 1 d . . . . .
H18A H 0.014440 0.553521 0.661749 0.115 Uiso 1 1 calc R U . . .
H18B H -0.038677 0.532778 0.596402 0.115 Uiso 1 1 calc R U . . .
H18C H -0.022159 0.598231 0.606840 0.115 Uiso 1 1 calc R U . . .
C16 C 0.2065(3) 0.4711(3) 0.4578(4) 0.0705(17) Uani 1 1 d . . . . .
H16A H 0.175465 0.447741 0.425679 0.106 Uiso 1 1 calc R U . . .
H16B H 0.228865 0.447757 0.496290 0.106 Uiso 1 1 calc R U . . .
H16C H 0.245806 0.488729 0.428407 0.106 Uiso 1 1 calc R U . . .
C50 C 0.3341(4) 0.7003(3) 0.9923(4) 0.0823(19) Uani 1 1 d . . . . .
H50 H 0.352382 0.665572 1.010329 0.099 Uiso 1 1 calc R U . . .
C52 C 0.4176(6) 0.750000 1.0785(7) 0.090(3) Uani 1 2 d S T P . .
H52A H 0.431637 0.788698 1.090217 0.135 Uiso 0.5 1 calc . U P D -1
H52B H 0.461794 0.729093 1.062873 0.135 Uiso 0.5 1 calc . U P E -1
H52C H 0.396199 0.732208 1.122348 0.135 Uiso 0.5 1 calc . U P F -1
C51 C 0.3640(6) 0.750000 1.0202(6) 0.087(3) Uani 1 2 d S T P . .
C48 C 0.2485(8) 0.750000 0.9130(7) 0.097(3) Uani 1 2 d S T P . .
H48 H 0.208924 0.750000 0.878390 0.116 Uiso 1 2 calc R U P . .
C49 C 0.2798(6) 0.6999(4) 0.9403(5) 0.101(2) Uani 1 1 d . . . . .
H49 H 0.262428 0.664980 0.921927 0.121 Uiso 1 1 calc R U . . .
C1A C 0.5797(4) 0.7127(2) 0.5009(4) 0.075(3) Uani 0.5 1 d DG U P G -1
C1B C 0.6277(4) 0.7092(2) 0.4390(4) 0.079(3) Uani 0.5 1 d DG U P G -1
C1C C 0.6472(3) 0.7646(2) 0.4180(3) 0.064(3) Uani 0.5 1 d DG U P G -1
C1D C 0.6117(3) 0.8023(2) 0.4674(3) 0.054(2) Uani 0.5 1 d DG U P G -1
C1E C 0.5699(3) 0.7701(3) 0.5185(3) 0.068(3) Uani 0.5 1 d DG U P G -1
C1F C 0.5234(5) 0.7929(4) 0.5806(4) 0.117(6) Uani 0.5 1 d DG U P G -1
H1FA H 0.472213 0.779394 0.575475 0.176 Uiso 0.5 1 calc R U P G -1
H1FB H 0.523891 0.833930 0.578971 0.176 Uiso 0.5 1 calc R U P G -1
H1FC H 0.543787 0.780105 0.627860 0.176 Uiso 0.5 1 calc R U P G -1
C1G C 0.6164(6) 0.8652(2) 0.4647(6) 0.110(6) Uani 0.5 1 d DG U P G -1
H1GA H 0.657046 0.876439 0.431928 0.164 Uiso 0.5 1 calc R U P G -1
H1GB H 0.625680 0.879787 0.514445 0.164 Uiso 0.5 1 calc R U P G -1
H1GC H 0.569443 0.880495 0.446048 0.164 Uiso 0.5 1 calc R U P G -1
C1H C 0.6984(4) 0.7777(4) 0.3546(4) 0.127(7) Uani 0.5 1 d DG U P G -1
H1HA H 0.672847 0.769961 0.307961 0.190 Uiso 0.5 1 calc R U P G -1
H1HB H 0.742971 0.754263 0.358170 0.190 Uiso 0.5 1 calc R U P G -1
H1HC H 0.712599 0.817314 0.356500 0.190 Uiso 0.5 1 calc R U P G -1
C1I C 0.6521(7) 0.6560(3) 0.4016(6) 0.158(8) Uani 0.5 1 d DG U P G -1
H1IA H 0.685143 0.665168 0.360269 0.237 Uiso 0.5 1 calc R U P G -1
H1IB H 0.678662 0.632323 0.437009 0.237 Uiso 0.5 1 calc R U P G -1
H1IC H 0.608476 0.635902 0.383000 0.237 Uiso 0.5 1 calc R U P G -1
C1J C 0.5459(6) 0.6641(3) 0.5417(5) 0.168(9) Uani 0.5 1 d DG U P G -1
H1JA H 0.561406 0.628858 0.518452 0.253 Uiso 0.5 1 calc R U P G -1
H1JB H 0.562724 0.664612 0.593172 0.253 Uiso 0.5 1 calc R U P G -1
H1JC H 0.491655 0.667047 0.540200 0.253 Uiso 0.5 1 calc R U P G -1

loop_
_atom_site_aniso_label
_atom_site_aniso_U_11
_atom_site_aniso_U_22
_atom_site_aniso_U_33
_atom_site_aniso_U_23
_atom_site_aniso_U_13
_atom_site_aniso_U_12
Sm1 0.0518(2) 0.0310(2) 0.0559(2) 0.00311(9) 0.00204(11) -0.00451(10)
Sm2 0.0458(2) 0.0323(2) 0.0584(3) 0.000 0.00525(15) 0.000
N2 0.053(2) 0.034(2) 0.060(3) 0.0032(16) 0.0048(18) -0.0014(18)
N1 0.052(2) 0.0283(19) 0.061(2) 0.0018(17) 0.0046(18) -0.0007(15)
N3 0.053(2) 0.0263(18) 0.063(2) 0.0008(16) 0.0082(19) 0.0005(16)
C43 0.050(3) 0.029(2) 0.055(3) 0.0004(19) 0.005(2) 0.0014(18)
C38 0.059(3) 0.039(3) 0.058(3) 0.001(2) 0.008(2) 0.001(2)
C40 0.052(3) 0.029(2) 0.056(3) 0.003(2) 0.003(2) -0.0046(18)
C23 0.053(4) 0.040(4) 0.067(4) 0.000 0.002(3) 0.000
C47 0.058(3) 0.027(2) 0.065(3) 0.004(2) -0.002(2) -0.003(2)
C21 0.054(3) 0.036(3) 0.073(3) 0.002(2) -0.003(2) -0.003(2)
C41 0.054(3) 0.029(2) 0.056(3) 0.0006(19) 0.005(2) 0.002(2)
C39 0.048(2) 0.031(2) 0.056(3) 0.000(2) 0.004(2) -0.0031(19)
C1 0.069(3) 0.042(3) 0.069(3) 0.009(2) -0.009(3) -0.005(3)
C44 0.050(3) 0.037(3) 0.065(3) 0.002(2) 0.007(2) 0.002(2)
C42 0.053(3) 0.030(2) 0.057(3) -0.001(2) 0.001(2) -0.001(2)
C46 0.059(3) 0.029(2) 0.066(3) -0.001(2) -0.003(2) 0.006(2)
C15 0.055(3) 0.044(3) 0.062(3) 0.002(2) -0.001(2) -0.001(2)
C22 0.059(3) 0.034(3) 0.067(3) 0.001(2) 0.001(2) 0.000(2)
C4 0.070(3) 0.050(3) 0.061(3) -0.001(3) -0.005(3) 0.005(3)
C37 0.059(3) 0.046(3) 0.066(3) 0.001(2) 0.009(2) -0.002(2)
C25 0.080(4) 0.039(3) 0.068(3) -0.002(2) 0.005(3) 0.008(3)
C24 0.061(3) 0.052(3) 0.081(4) 0.003(3) -0.006(3) -0.011(3)
C14 0.054(3) 0.051(3) 0.059(3) 0.000(2) -0.002(2) -0.001(2)
C45 0.058(3) 0.034(2) 0.066(3) -0.004(2) 0.002(2) 0.007(2)
C3 0.067(3) 0.045(3) 0.066(3) 0.009(2) -0.004(3) -0.007(2)
C36 0.063(3) 0.048(3) 0.075(4) 0.004(3) 0.020(3) -0.003(2)
C26 0.067(5) 0.060(5) 0.065(5) 0.000 0.009(4) 0.000
C5 0.069(3) 0.054(3) 0.059(3) 0.004(3) -0.005(3) 0.005(3)
C20 0.062(3) 0.063(4) 0.065(4) 0.005(3) 0.002(3) 0.001(3)
C7 0.079(4) 0.071(4) 0.072(4) 0.001(3) 0.003(3) 0.004(3)
C11 0.059(3) 0.042(3) 0.065(3) 0.000(2) -0.005(2) -0.003(2)
C2 0.069(4) 0.055(4) 0.060(3) -0.003(2) 0.002(3) 0.009(2)
C12 0.070(3) 0.045(3) 0.069(3) 0.005(2) -0.005(3) -0.013(2)
C19 0.067(3) 0.055(3) 0.075(4) -0.004(3) -0.001(3) 0.004(3)
C6 0.084(4) 0.053(4) 0.086(4) -0.010(3) -0.007(3) -0.008(3)
C13 0.056(3) 0.056(3) 0.063(3) -0.006(3) 0.002(3) -0.011(2)
C10 0.061(4) 0.075(4) 0.077(4) 0.001(3) -0.007(3) -0.003(3)
C17 0.098(5) 0.056(4) 0.087(4) 0.008(3) -0.015(4) -0.031(4)
C8 0.092(5) 0.061(4) 0.077(4) 0.017(3) -0.003(4) -0.013(3)
C9 0.091(4) 0.055(4) 0.079(4) 0.000(3) -0.006(3) 0.017(3)
C18 0.068(4) 0.081(5) 0.080(4) 0.001(3) 0.011(3) -0.019(3)
C16 0.071(4) 0.049(3) 0.092(5) -0.015(3) -0.015(3) -0.003(3)
C50 0.102(5) 0.045(4) 0.100(5) 0.000(3) 0.005(4) -0.008(3)
C52 0.083(7) 0.085(7) 0.103(8) 0.000 0.003(6) 0.000
C51 0.083(7) 0.085(7) 0.093(7) 0.000 0.009(6) 0.000
C48 0.108(9) 0.094(8) 0.088(7) 0.000 0.004(7) 0.000
C49 0.128(7) 0.079(6) 0.095(6) 0.006(4) 0.006(5) -0.013(5)
C1A 0.078(8) 0.055(5) 0.092(7) 0.013(5) -0.037(5) -0.016(5)
C1B 0.087(8) 0.052(5) 0.097(7) -0.019(5) -0.038(5) 0.012(5)
C1C 0.054(5) 0.073(7) 0.065(5) -0.005(4) -0.006(4) 0.018(4)
C1D 0.041(5) 0.040(4) 0.082(7) -0.004(4) 0.004(5) -0.006(4)
C1E 0.069(6) 0.068(6) 0.067(6) -0.006(4) 0.005(5) -0.025(4)
C1F 0.073(9) 0.205(17) 0.074(8) -0.042(10) 0.005(6) -0.005(10)
C1G 0.093(11) 0.042(5) 0.193(18) 0.007(7) -0.048(11) -0.015(5)
C1H 0.065(8) 0.23(2) 0.080(8) -0.005(9) 0.005(5) -0.020(9)
C1I 0.110(15) 0.109(10) 0.25(2) -0.100(13) -0.075(13) 0.057(11)
C1J 0.22(2) 0.115(11) 0.17(2) 0.079(13) -0.047(14) -0.072(15)

loop_
_atom_type_symbol
_atom_type_description
_atom_type_scat_dispersion_real
_atom_type_scat_dispersion_imag
_atom_type_scat_source
C C 0.0181 0.0091 'International Tables Vol C Tables 4.2.6.8 and 6.1.1.4'
H H 0.0000 0.0000 'International Tables Vol C Tables 4.2.6.8 and 6.1.1.4'
N N 0.0311 0.0180 'International Tables Vol C Tables 4.2.6.8 and 6.1.1.4'
Sm Sm -5.3236 12.2178 'International Tables Vol C Tables 4.2.6.8 and 6.1.1.4'

loop_
_geom_angle_atom_site_label_1
_geom_angle_atom_site_label_2
_geom_angle_atom_site_label_3
_geom_angle
_geom_angle_site_symmetry_1
_geom_angle_site_symmetry_3
_geom_angle_publ_flag
N2 Sm1 C1 80.33(15) . . ?
N2 Sm1 C15 95.85(15) . . ?
N2 Sm1 C4 128.70(16) . . ?
N2 Sm1 C14 81.31(15) . . ?
N2 Sm1 C3 121.54(16) . . ?
N2 Sm1 C5 101.73(16) . . ?
N2 Sm1 C11 125.59(15) . . ?
N2 Sm1 C2 91.35(15) . . ?
N2 Sm1 C12 129.43(16) . . ?
N2 Sm1 C13 100.81(16) . . ?
N1 Sm1 N2 67.25(13) . . ?
N1 Sm1 C1 90.09(16) . . ?
N1 Sm1 C15 79.99(15) . . ?
N1 Sm1 C4 102.12(16) . . ?
N1 Sm1 C14 98.21(15) . . ?
N1 Sm1 C3 129.27(16) . . ?
N1 Sm1 C5 80.23(16) . . ?
N1 Sm1 C11 94.68(15) . . ?
N1 Sm1 C2 120.41(17) . . ?
N1 Sm1 C12 124.34(16) . . ?
N1 Sm1 C13 127.64(15) . . ?
C1 Sm1 C15 170.08(17) . . ?
C1 Sm1 C4 48.77(17) . . ?
C1 Sm1 C5 29.32(18) . . ?
C1 Sm1 C11 153.34(16) . . ?
C1 Sm1 C12 139.55(17) . . ?
C15 Sm1 C5 145.87(17) . . ?
C15 Sm1 C11 29.82(15) . . ?
C15 Sm1 C12 49.20(16) . . ?
C4 Sm1 C15 133.05(17) . . ?
C4 Sm1 C5 29.50(18) . . ?
C4 Sm1 C11 104.66(17) . . ?
C4 Sm1 C12 98.83(18) . . ?
C14 Sm1 C1 155.07(18) . . ?
C14 Sm1 C15 29.88(16) . . ?
C14 Sm1 C4 148.62(17) . . ?
C14 Sm1 C3 131.65(17) . . ?
C14 Sm1 C5 175.61(17) . . ?
C14 Sm1 C11 49.63(16) . . ?
C14 Sm1 C2 134.25(18) . . ?
C14 Sm1 C12 49.79(17) . . ?
C14 Sm1 C13 30.60(16) . . ?
C3 Sm1 C1 49.70(17) . . ?
C3 Sm1 C15 138.11(17) . . ?
C3 Sm1 C4 29.91(17) . . ?
C3 Sm1 C5 49.33(18) . . ?
C3 Sm1 C11 109.71(17) . . ?
C3 Sm1 C2 30.19(17) . . ?
C3 Sm1 C12 89.95(17) . . ?
C5 Sm1 C11 126.24(17) . . ?
C2 Sm1 C1 30.38(18) . . ?
C2 Sm1 C15 159.53(17) . . ?
C2 Sm1 C4 49.26(17) . . ?
C2 Sm1 C5 49.29(18) . . ?
C2 Sm1 C11 137.91(17) . . ?
C2 Sm1 C12 112.37(18) . . ?
C12 Sm1 C5 127.90(18) . . ?
C12 Sm1 C11 29.84(17) . . ?
C13 Sm1 C1 140.01(18) . . ?
C13 Sm1 C15 49.56(16) . . ?
C13 Sm1 C4 121.26(18) . . ?
C13 Sm1 C3 101.11(17) . . ?
C13 Sm1 C5 149.63(18) . . ?
C13 Sm1 C11 49.52(16) . . ?
C13 Sm1 C2 110.26(18) . . ?
C13 Sm1 C12 29.93(17) . . ?
N3 Sm2 N3 67.22(18) 7_575 . ?
N3 Sm2 C23 127.04(16) . . ?
N3 Sm2 C23 127.04(16) 7_575 . ?
N3 Sm2 C21 80.34(15) 7_575 7_575 ?
N3 Sm2 C21 97.02(15) 7_575 . ?
N3 Sm2 C21 80.33(15) . . ?
N3 Sm2 C21 97.02(15) . 7_575 ?
N3 Sm2 C22 126.89(15) 7_575 . ?
N3 Sm2 C22 126.89(15) . 7_575 ?
N3 Sm2 C22 97.43(15) . . ?
N3 Sm2 C22 97.42(15) 7_575 7_575 ?
N3 Sm2 C1A 100.96(18) 7_575 . ?
N3 Sm2 C1A 79.94(16) . . ?
N3 Sm2 C1B 128.48(17) 7_575 . ?
N3 Sm2 C1B 102.91(17) . . ?
N3 Sm2 C1C 129.46(15) . . ?
N3 Sm2 C1C 119.71(15) 7_575 . ?
N3 Sm2 C1D 90.23(15) 7_575 . ?
N3 Sm2 C1D 119.66(16) . . ?
N3 Sm2 C1E 90.29(16) . . ?
N3 Sm2 C1E 79.28(16) 7_575 . ?
C23 Sm2 C1C 90.5(2) . . ?
C23 Sm2 C1D 111.51(18) . . ?
C23 Sm2 C1E 138.99(19) . . ?
C21 Sm2 C23 49.74(19) 7_575 . ?
C21 Sm2 C23 49.74(19) . . ?
C21 Sm2 C21 30.4(2) 7_575 . ?
C21 Sm2 C22 50.17(15) . 7_575 ?
C21 Sm2 C22 30.29(16) 7_575 7_575 ?
C21 Sm2 C22 50.17(15) 7_575 . ?
C21 Sm2 C22 30.30(16) . . ?
C21 Sm2 C1C 133.08(16) 7_575 . ?
C21 Sm2 C1C 138.53(16) . . ?
C21 Sm2 C1D 159.94(17) . . ?
C21 Sm2 C1D 134.99(16) 7_575 . ?
C21 Sm2 C1E 170.62(16) . . ?
C21 Sm2 C1E 153.67(17) 7_575 . ?
C22 Sm2 C23 30.27(14) . . ?
C22 Sm2 C23 30.27(14) 7_575 . ?
C22 Sm2 C22 50.4(2) . 7_575 ?
C22 Sm2 C1C 109.21(16) . . ?
C22 Sm2 C1C 102.80(17) 7_575 . ?
C22 Sm2 C1D 136.60(16) . . ?
C22 Sm2 C1D 110.44(17) 7_575 . ?
C22 Sm2 C1E 138.55(17) 7_575 . ?
C22 Sm2 C1E 153.68(17) . . ?
C1A Sm2 C23 130.2(2) . . ?
C1A Sm2 C21 175.83(16) . 7_575 ?
C1A Sm2 C21 145.56(16) . . ?
C1A Sm2 C22 152.11(17) . 7_575 ?
C1A Sm2 C22 127.12(18) . . ?
C1A Sm2 C1C 49.66(7) . . ?
C1A Sm2 C1D 49.14(7) . . ?
C1A Sm2 C1E 29.95(6) . . ?
C1B Sm2 C23 100.0(2) . . ?
C1B Sm2 C21 149.68(18) . 7_575 ?
C1B Sm2 C21 132.42(16) . . ?
C1B Sm2 C22 104.13(17) . . ?
C1B Sm2 C22 123.42(19) . 7_575 ?
C1B Sm2 C1A 30.43(7) . . ?
C1B Sm2 C1C 30.10(6) . . ?
C1B Sm2 C1D 49.20(7) . . ?
C1B Sm2 C1E 49.54(7) . . ?
C1C Sm2 C1D 29.51(5) . . ?
C1C Sm2 C1E 49.01(7) . . ?
C1E Sm2 C1D 29.42(6) . . ?
C38 N2 Sm1 126.4(3) . . ?
C39 N2 Sm1 117.7(3) . . ?
C39 N2 C38 115.9(4) . . ?
C40 N1 Sm1 118.9(3) . . ?
C40 N1 C42 116.2(4) . . ?
C42 N1 Sm1 124.8(3) . . ?
C43 N3 Sm2 124.9(3) . . ?
C41 N3 Sm2 118.8(3) . . ?
C41 N3 C43 116.0(4) . . ?
N3 C43 C44 119.4(4) . . ?
N3 C43 C42 121.4(4) . . ?
C44 C43 C42 119.2(4) . . ?
N2 C38 C38 122.0(3) . 7_575 ?
N2 C38 C37 118.9(5) . . ?
C37 C38 C38 119.1(3) . 7_575 ?
N1 C40 C41 121.9(4) . . ?
N1 C40 C39 118.0(4) . . ?
C41 C40 C39 120.1(4) . . ?
C22 C23 Sm2 74.2(4) 7_575 . ?
C22 C23 Sm2 74.2(4) . . ?
C22 C23 C22 108.6(7) . 7_575 ?
C22 C23 C26 125.2(3) . . ?
C22 C23 C26 125.2(3) 7_575 . ?
C26 C23 Sm2 127.0(5) . . ?
C42 C47 H47 119.1 . . ?
C46 C47 H47 119.1 . . ?
C46 C47 C42 121.9(5) . . ?
C21 C21 Sm2 74.81(10) 7_575 . ?
C21 C21 C24 125.5(3) 7_575 . ?
C22 C21 Sm2 75.4(3) . . ?
C22 C21 C21 108.4(3) . 7_575 ?
C22 C21 C24 125.8(5) . . ?
C24 C21 Sm2 120.8(4) . . ?
N3 C41 C40 122.5(4) . . ?
N3 C41 C41 117.4(2) . 7_575 ?
C40 C41 C41 120.1(3) . 7_575 ?
N2 C39 C40 118.1(4) . . ?
N2 C39 C39 122.1(3) . 7_575 ?
C40 C39 C39 119.9(3) . 7_575 ?
C5 C1 Sm1 75.9(3) . . ?
C5 C1 C2 108.2(5) . . ?
C5 C1 C6 125.1(6) . . ?
C2 C1 Sm1 74.4(3) . . ?
C2 C1 C6 126.6(6) . . ?
C6 C1 Sm1 118.4(4) . . ?
C43 C44 H44 119.3 . . ?
C45 C44 C43 121.4(5) . . ?
C45 C44 H44 119.3 . . ?
N1 C42 C43 121.9(4) . . ?
N1 C42 C47 120.3(4) . . ?
C47 C42 C43 117.9(4) . . ?
C47 C46 H46 120.1 . . ?
C47 C46 C45 119.9(4) . . ?
C45 C46 H46 120.1 . . ?
C14 C15 Sm1 73.5(3) . . ?
C14 C15 C20 125.7(5) . . ?
C14 C15 C11 108.9(5) . . ?
C20 C15 Sm1 120.5(4) . . ?
C11 C15 Sm1 76.1(3) . . ?
C11 C15 C20 125.2(5) . . ?
C23 C22 Sm2 75.5(4) . . ?
C23 C22 C25 125.1(5) . . ?
C21 C22 Sm2 74.3(3) . . ?
C21 C22 C23 107.3(5) . . ?
C21 C22 C25 126.7(5) . . ?
C25 C22 Sm2 124.1(4) . . ?
C3 C4 Sm1 74.5(3) . . ?
C3 C4 C9 124.0(6) . . ?
C5 C4 Sm1 75.7(3) . . ?
C5 C4 C3 109.0(5) . . ?
C5 C4 C9 126.8(6) . . ?
C9 C4 Sm1 120.4(4) . . ?
C38 C37 H37 119.2 . . ?
C36 C37 C38 121.7(5) . . ?
C36 C37 H37 119.2 . . ?
C22 C25 H25A 109.5 . . ?
C22 C25 H25B 109.5 . . ?
C22 C25 H25C 109.5 . . ?
H25A C25 H25B 109.5 . . ?
H25A C25 H25C 109.5 . . ?
H25B C25 H25C 109.5 . . ?
C21 C24 H24A 109.5 . . ?
C21 C24 H24B 109.5 . . ?
C21 C24 H24C 109.5 . . ?
H24A C24 H24B 109.5 . . ?
H24A C24 H24C 109.5 . . ?
H24B C24 H24C 109.5 . . ?
C15 C14 Sm1 76.6(3) . . ?
C15 C14 C19 124.3(5) . . ?
C15 C14 C13 107.7(5) . . ?
C19 C14 Sm1 120.2(4) . . ?
C13 C14 Sm1 75.3(3) . . ?
C13 C14 C19 127.6(5) . . ?
C44 C45 H45 120.1 . . ?
C46 C45 C44 119.7(5) . . ?
C46 C45 H45 120.1 . . ?
C4 C3 Sm1 75.6(3) . . ?
C4 C3 C2 107.2(5) . . ?
C4 C3 C8 127.0(6) . . ?
C2 C3 Sm1 74.9(3) . . ?
C2 C3 C8 125.0(6) . . ?
C8 C3 Sm1 123.8(4) . . ?
C37 C36 C36 119.2(3) . 7_575 ?
C37 C36 H36 120.4 . . ?
C36 C36 H36 120.4 7_575 . ?
C23 C26 H26A 109.5 . . ?
C23 C26 H26B 109.5 . . ?
C23 C26 H26C 109.5 . . ?
H26A C26 H26B 109.5 . . ?
H26A C26 H26C 109.5 . . ?
H26B C26 H26C 109.5 . . ?
C1 C5 Sm1 74.8(3) . . ?
C1 C5 C4 108.4(6) . . ?
C1 C5 C10 123.4(6) . . ?
C4 C5 Sm1 74.8(3) . . ?
C4 C5 C10 127.7(6) . . ?
C10 C5 Sm1 122.6(4) . . ?
C15 C20 H20A 109.5 . . ?
C15 C20 H20B 109.5 . . ?
C15 C20 H20C 109.5 . . ?
H20A C20 H20B 109.5 . . ?
H20A C20 H20C 109.5 . . ?
H20B C20 H20C 109.5 . . ?
H7A C7 H7B 109.5 . . ?
H7A C7 H7C 109.5 . . ?
H7B C7 H7C 109.5 . . ?
C2 C7 H7A 109.5 . . ?
C2 C7 H7B 109.5 . . ?
C2 C7 H7C 109.5 . . ?
C15 C11 Sm1 74.1(3) . . ?
C15 C11 C12 107.2(5) . . ?
C15 C11 C16 127.0(5) . . ?
C12 C11 Sm1 74.2(3) . . ?
C12 C11 C16 124.9(5) . . ?
C16 C11 Sm1 125.9(4) . . ?
C1 C2 Sm1 75.2(3) . . ?
C1 C2 C7 127.2(6) . . ?
C3 C2 Sm1 74.9(3) . . ?
C3 C2 C1 107.3(5) . . ?
C3 C2 C7 124.4(6) . . ?
C7 C2 Sm1 125.1(4) . . ?
C11 C12 Sm1 76.0(3) . . ?
C11 C12 C17 124.7(6) . . ?
C13 C12 Sm1 74.0(3) . . ?
C13 C12 C11 108.6(5) . . ?
C13 C12 C17 125.5(6) . . ?
C17 C12 Sm1 126.2(4) . . ?
C14 C19 H19A 109.5 . . ?
C14 C19 H19B 109.5 . . ?
C14 C19 H19C 109.5 . . ?
H19A C19 H19B 109.5 . . ?
H19A C19 H19C 109.5 . . ?
H19B C19 H19C 109.5 . . ?
C1 C6 H6A 109.5 . . ?
C1 C6 H6B 109.5 . . ?
C1 C6 H6C 109.5 . . ?
H6A C6 H6B 109.5 . . ?
H6A C6 H6C 109.5 . . ?
H6B C6 H6C 109.5 . . ?
C14 C13 Sm1 74.1(3) . . ?
C14 C13 C18 127.2(6) . . ?
C12 C13 Sm1 76.1(3) . . ?
C12 C13 C14 107.6(5) . . ?
C12 C13 C18 124.8(6) . . ?
C18 C13 Sm1 121.1(4) . . ?
C5 C10 H10A 109.5 . . ?
C5 C10 H10B 109.5 . . ?
C5 C10 H10C 109.5 . . ?
H10A C10 H10B 109.5 . . ?
H10A C10 H10C 109.5 . . ?
H10B C10 H10C 109.5 . . ?
C12 C17 H17A 109.5 . . ?
C12 C17 H17B 109.5 . . ?
C12 C17 H17C 109.5 . . ?
H17A C17 H17B 109.5 . . ?
H17A C17 H17C 109.5 . . ?
H17B C17 H17C 109.5 . . ?
C3 C8 H8A 109.5 . . ?
C3 C8 H8B 109.5 . . ?
C3 C8 H8C 109.5 . . ?
H8A C8 H8B 109.5 . . ?
H8A C8 H8C 109.5 . . ?
H8B C8 H8C 109.5 . . ?
C4 C9 H9A 109.5 . . ?
C4 C9 H9B 109.5 . . ?
C4 C9 H9C 109.5 . . ?
H9A C9 H9B 109.5 . . ?
H9A C9 H9C 109.5 . . ?
H9B C9 H9C 109.5 . . ?
C13 C18 H18A 109.5 . . ?
C13 C18 H18B 109.5 . . ?
C13 C18 H18C 109.5 . . ?
H18A C18 H18B 109.5 . . ?
H18A C18 H18C 109.5 . . ?
H18B C18 H18C 109.5 . . ?
C11 C16 H16A 109.5 . . ?
C11 C16 H16B 109.5 . . ?
C11 C16 H16C 109.5 . . ?
H16A C16 H16B 109.5 . . ?
H16A C16 H16C 109.5 . . ?
H16B C16 H16C 109.5 . . ?
C51 C50 H50 118.8 . . ?
C49 C50 H50 118.8 . . ?
C49 C50 C51 122.4(8) . . ?
H52A C52 H52B 109.5 . . ?
H52A C52 H52C 109.5 . . ?
H52B C52 H52C 109.5 . . ?
C51 C52 H52A 109.5 . . ?
C51 C52 H52B 109.5 . . ?
C51 C52 H52C 109.5 . . ?
C50 C51 C50 116.1(11) 7_575 . ?
C50 C51 C52 121.9(5) 7_575 . ?
C50 C51 C52 121.9(5) . . ?
C49 C48 H48 122.1 . . ?
C49 C48 H48 122.1 7_575 . ?
C49 C48 C49 115.8(13) . 7_575 ?
C50 C49 C48 121.6(9) . . ?
C50 C49 H49 119.2 . . ?
C48 C49 H49 119.2 . . ?
C1B C1A Sm2 74.6(2) . . ?
C1B C1A C1J 126.3 . . ?
C1E C1A Sm2 77.8(3) . . ?
C1E C1A C1B 108.1 . . ?
C1E C1A C1J 125.7 . . ?
C1J C1A Sm2 114.7(2) . . ?
C1A C1B Sm2 75.0(2) . . ?
C1A C1B C1C 108.0 . . ?
C1A C1B C1I 125.7 . . ?
C1C C1B Sm2 77.4(2) . . ?
C1C C1B C1I 126.3 . . ?
C1I C1B Sm2 113.1(2) . . ?
C1B C1C Sm2 72.5(2) . . ?
C1B C1C C1D 108.0 . . ?
C1B C1C C1H 123.3 . . ?
C1D C1C Sm2 77.2(2) . . ?
C1D C1C C1H 128.7 . . ?
C1H C1C Sm2 117.03(18) . . ?
C1C C1D Sm2 73.3(2) . . ?
C1C C1D C1G 125.8 . . ?
C1E C1D Sm2 73.85(19) . . ?
C1E C1D C1C 107.9 . . ?
C1E C1D C1G 126.2 . . ?
C1G C1D Sm2 117.8(2) . . ?
C1A C1E Sm2 72.2(3) . . ?
C1A C1E C1D 108.0 . . ?
C1A C1E C1F 126.0 . . ?
C1D C1E Sm2 76.7(2) . . ?
C1D C1E C1F 126.0 . . ?
C1F C1E Sm2 117.2(2) . . ?
C1E C1F H1FA 109.5 . . ?
C1E C1F H1FB 109.5 . . ?
C1E C1F H1FC 109.5 . . ?
H1FA C1F H1FB 109.5 . . ?
H1FA C1F H1FC 109.5 . . ?
H1FB C1F H1FC 109.5 . . ?
C1D C1G H1GA 109.5 . . ?
C1D C1G H1GB 109.5 . . ?
C1D C1G H1GC 109.5 . . ?
H1GA C1G H1GB 109.5 . . ?
H1GA C1G H1GC 109.5 . . ?
H1GB C1G H1GC 109.5 . . ?
C1C C1H H1HA 109.5 . . ?
C1C C1H H1HB 109.5 . . ?
C1C C1H H1HC 109.5 . . ?
H1HA C1H H1HB 109.5 . . ?
H1HA C1H H1HC 109.5 . . ?
H1HB C1H H1HC 109.5 . . ?
C1B C1I H1IA 109.5 . . ?
C1B C1I H1IB 109.5 . . ?
C1B C1I H1IC 109.5 . . ?
H1IA C1I H1IB 109.5 . . ?
H1IA C1I H1IC 109.5 . . ?
H1IB C1I H1IC 109.5 . . ?
C1A C1J H1JA 109.5 . . ?
C1A C1J H1JB 109.5 . . ?
C1A C1J H1JC 109.5 . . ?
H1JA C1J H1JB 109.5 . . ?
H1JA C1J H1JC 109.5 . . ?
H1JB C1J H1JC 109.5 . . ?

loop_
_geom_bond_atom_site_label_1
_geom_bond_atom_site_label_2
_geom_bond_distance
_geom_bond_site_symmetry_2
_geom_bond_publ_flag
Sm1 N2 2.461(5) . ?
Sm1 N1 2.426(4) . ?
Sm1 C1 2.741(6) . ?
Sm1 C15 2.751(5) . ?
Sm1 C4 2.743(6) . ?
Sm1 C14 2.711(5) . ?
Sm1 C3 2.730(6) . ?
Sm1 C5 2.755(6) . ?
Sm1 C11 2.776(5) . ?
Sm1 C2 2.730(6) . ?
Sm1 C12 2.753(5) . ?
Sm1 C13 2.727(5) . ?
Sm2 N3 2.431(4) . ?
Sm2 N3 2.431(4) 7_575 ?
Sm2 C23 2.756(8) . ?
Sm2 C21 2.725(5) 7_575 ?
Sm2 C21 2.725(5) . ?
Sm2 C22 2.739(6) 7_575 ?
Sm2 C22 2.739(6) . ?
Sm2 C1A 2.703(6) . ?
Sm2 C1B 2.698(7) . ?
Sm2 C1C 2.760(5) . ?
Sm2 C1D 2.811(6) . ?
Sm2 C1E 2.774(6) . ?
N2 C38 1.384(7) . ?
N2 C39 1.363(6) . ?
N1 C40 1.364(6) . ?
N1 C42 1.382(6) . ?
N3 C43 1.391(6) . ?
N3 C41 1.362(6) . ?
C43 C44 1.393(7) . ?
C43 C42 1.416(7) . ?
C38 C38 1.417(9) 7_575 ?
C38 C37 1.396(7) . ?
C40 C41 1.415(7) . ?
C40 C39 1.425(7) . ?
C23 C22 1.435(7) . ?
C23 C22 1.435(7) 7_575 ?
C23 C26 1.507(11) . ?
C47 H47 0.9500 . ?
C47 C42 1.403(6) . ?
C47 C46 1.377(7) . ?
C21 C21 1.428(10) 7_575 ?
C21 C22 1.428(8) . ?
C21 C24 1.504(7) . ?
C41 C41 1.435(8) 7_575 ?
C39 C39 1.435(9) 7_575 ?
C1 C5 1.391(9) . ?
C1 C2 1.433(9) . ?
C1 C6 1.506(8) . ?
C44 H44 0.9500 . ?
C44 C45 1.385(7) . ?
C46 H46 0.9500 . ?
C46 C45 1.379(7) . ?
C15 C14 1.409(8) . ?
C15 C20 1.511(8) . ?
C15 C11 1.423(7) . ?
C22 C25 1.501(7) . ?
C4 C3 1.412(8) . ?
C4 C5 1.400(9) . ?
C4 C9 1.521(8) . ?
C37 H37 0.9500 . ?
C37 C36 1.387(8) . ?
C25 H25A 0.9800 . ?
C25 H25B 0.9800 . ?
C25 H25C 0.9800 . ?
C24 H24A 0.9800 . ?
C24 H24B 0.9800 . ?
C24 H24C 0.9800 . ?
C14 C19 1.505(8) . ?
C14 C13 1.435(8) . ?
C45 H45 0.9500 . ?
C3 C2 1.422(8) . ?
C3 C8 1.509(8) . ?
C36 C36 1.424(11) 7_575 ?
C36 H36 0.9500 . ?
C26 H26A 0.9800 . ?
C26 H26B 0.9800 . ?
C26 H26C 0.9800 . ?
C5 C10 1.510(9) . ?
C20 H20A 0.9800 . ?
C20 H20B 0.9800 . ?
C20 H20C 0.9800 . ?
C7 H7A 0.9800 . ?
C7 H7B 0.9800 . ?
C7 H7C 0.9800 . ?
C7 C2 1.498(9) . ?
C11 C12 1.424(8) . ?
C11 C16 1.503(8) . ?
C12 C13 1.415(8) . ?
C12 C17 1.506(8) . ?
C19 H19A 0.9800 . ?
C19 H19B 0.9800 . ?
C19 H19C 0.9800 . ?
C6 H6A 0.9800 . ?
C6 H6B 0.9800 . ?
C6 H6C 0.9800 . ?
C13 C18 1.497(8) . ?
C10 H10A 0.9800 . ?
C10 H10B 0.9800 . ?
C10 H10C 0.9800 . ?
C17 H17A 0.9800 . ?
C17 H17B 0.9800 . ?
C17 H17C 0.9800 . ?
C8 H8A 0.9800 . ?
C8 H8B 0.9800 . ?
C8 H8C 0.9800 . ?
C9 H9A 0.9800 . ?
C9 H9B 0.9800 . ?
C9 H9C 0.9800 . ?
C18 H18A 0.9800 . ?
C18 H18B 0.9800 . ?
C18 H18C 0.9800 . ?
C16 H16A 0.9800 . ?
C16 H16B 0.9800 . ?
C16 H16C 0.9800 . ?
C50 H50 0.9500 . ?
C50 C51 1.396(9) . ?
C50 C49 1.356(12) . ?
C52 H52A 0.9800 . ?
C52 H52B 0.9800 . ?
C52 H52C 0.9800 . ?
C52 C51 1.431(16) . ?
C48 H48 0.9500 . ?
C48 C49 1.411(11) . ?
C48 C49 1.411(11) 7_575 ?
C49 H49 0.9500 . ?
C1A C1B 1.4175 . ?
C1A C1E 1.4171 . ?
C1A C1J 1.5040 . ?
C1B C1C 1.4184 . ?
C1B C1I 1.5050 . ?
C1C C1D 1.4199 . ?
C1C C1H 1.5043 . ?
C1D C1E 1.4189 . ?
C1D C1G 1.5050 . ?
C1E C1F 1.5044 . ?
C1F H1FA 0.9800 . ?
C1F H1FB 0.9800 . ?
C1F H1FC 0.9800 . ?
C1G H1GA 0.9800 . ?
C1G H1GB 0.9800 . ?
C1G H1GC 0.9800 . ?
C1H H1HA 0.9800 . ?
C1H H1HB 0.9800 . ?
C1H H1HC 0.9800 . ?
C1I H1IA 0.9800 . ?
C1I H1IB 0.9800 . ?
C1I H1IC 0.9800 . ?
C1J H1JA 0.9800 . ?
C1J H1JB 0.9800 . ?
C1J H1JC 0.9800 . ?

loop_
_geom_torsion_atom_site_label_1
_geom_torsion_atom_site_label_2
_geom_torsion_atom_site_label_3
_geom_torsion_atom_site_label_4
_geom_torsion
_geom_torsion_site_symmetry_1
_geom_torsion_site_symmetry_2
_geom_torsion_site_symmetry_3
_geom_torsion_site_symmetry_4
_geom_torsion_publ_flag
Sm1 N2 C38 C38 176.44(15) . . . 7_575 ?
Sm1 N2 C38 C37 -5.4(7) . . . . ?
Sm1 N2 C39 C40 3.5(6) . . . . ?
Sm1 N2 C39 C39 -176.60(10) . . . 7_575 ?
Sm1 N1 C40 C41 -179.8(4) . . . . ?
Sm1 N1 C40 C39 1.3(6) . . . . ?
Sm1 N1 C42 C43 177.1(3) . . . . ?
Sm1 N1 C42 C47 -3.0(7) . . . . ?
Sm1 C1 C5 C4 -67.8(4) . . . . ?
Sm1 C1 C5 C10 119.3(6) . . . . ?
Sm1 C1 C2 C3 68.6(4) . . . . ?
Sm1 C1 C2 C7 -123.2(6) . . . . ?
Sm1 C15 C14 C19 117.7(5) . . . . ?
Sm1 C15 C14 C13 -69.6(4) . . . . ?
Sm1 C15 C11 C12 67.3(4) . . . . ?
Sm1 C15 C11 C16 -123.3(6) . . . . ?
Sm1 C4 C3 C2 -68.9(4) . . . . ?
Sm1 C4 C3 C8 121.7(6) . . . . ?
Sm1 C4 C5 C1 67.8(4) . . . . ?
Sm1 C4 C5 C10 -119.7(6) . . . . ?
Sm1 C14 C13 C12 -69.3(4) . . . . ?
Sm1 C14 C13 C18 117.3(6) . . . . ?
Sm1 C3 C2 C1 -68.9(4) . . . . ?
Sm1 C3 C2 C7 122.5(6) . . . . ?
Sm1 C11 C12 C13 67.4(4) . . . . ?
Sm1 C11 C12 C17 -124.6(6) . . . . ?
Sm1 C12 C13 C14 68.0(4) . . . . ?
Sm1 C12 C13 C18 -118.5(6) . . . . ?
Sm2 N3 C43 C44 -5.6(7) . . . . ?
Sm2 N3 C43 C42 174.2(3) . . . . ?
Sm2 N3 C41 C40 -177.1(4) . . . . ?
Sm2 N3 C41 C41 3.4(4) . . . 7_575 ?
Sm2 C23 C22 C21 68.1(4) . . . . ?
Sm2 C23 C22 C25 -121.8(6) . . . . ?
Sm2 C21 C22 C23 -69.0(5) . . . . ?
Sm2 C21 C22 C25 121.2(6) . . . . ?
Sm2 C1A C1B C1C 71.0(2) . . . . ?
Sm2 C1A C1B C1I -107.9(3) . . . . ?
Sm2 C1A C1E C1D -69.04(19) . . . . ?
Sm2 C1A C1E C1F 111.11(19) . . . . ?
Sm2 C1B C1C C1D 69.8(2) . . . . ?
Sm2 C1B C1C C1H -111.3(2) . . . . ?
Sm2 C1C C1D C1E 66.3(2) . . . . ?
Sm2 C1C C1D C1G -112.5(2) . . . . ?
Sm2 C1D C1E C1A 66.0(2) . . . . ?
Sm2 C1D C1E C1F -114.1(2) . . . . ?
N2 C38 C37 C36 -178.2(5) . . . . ?
N1 C40 C41 N3 3.7(8) . . . . ?
N1 C40 C41 C41 -176.9(3) . . . 7_575 ?
N1 C40 C39 N2 -3.2(7) . . . . ?
N1 C40 C39 C39 176.9(3) . . . 7_575 ?
N3 C43 C44 C45 178.3(5) . . . . ?
N3 C43 C42 N1 1.7(8) . . . . ?
N3 C43 C42 C47 -178.3(5) . . . . ?
C43 N3 C41 C40 -2.6(7) . . . . ?
C43 N3 C41 C41 178.0(3) . . . 7_575 ?
C43 C44 C45 C46 0.5(8) . . . . ?
C38 N2 C39 C40 -178.1(5) . . . . ?
C38 N2 C39 C39 1.8(5) . . . 7_575 ?
C38 C38 C37 C36 0.0(7) 7_575 . . . ?
C38 C37 C36 C36 0.0(7) . . . 7_575 ?
C40 N1 C42 C43 -0.7(7) . . . . ?
C40 N1 C42 C47 179.2(5) . . . . ?
C47 C46 C45 C44 0.4(8) . . . . ?
C21 C21 C22 Sm2 68.14(13) 7_575 . . . ?
C21 C21 C22 C23 -0.8(5) 7_575 . . . ?
C21 C21 C22 C25 -170.7(5) 7_575 . . . ?
C41 N3 C43 C44 -179.7(5) . . . . ?
C41 N3 C43 C42 0.0(7) . . . . ?
C41 C40 C39 N2 177.9(4) . . . . ?
C41 C40 C39 C39 -2.0(6) . . . 7_575 ?
C39 N2 C38 C38 -1.8(5) . . . 7_575 ?
C39 N2 C38 C37 176.3(5) . . . . ?
C39 C40 C41 N3 -177.4(5) . . . . ?
C39 C40 C41 C41 2.0(6) . . . 7_575 ?
C44 C43 C42 N1 -178.6(5) . . . . ?
C44 C43 C42 C47 1.5(7) . . . . ?
C42 N1 C40 C41 -1.9(7) . . . . ?
C42 N1 C40 C39 179.2(4) . . . . ?
C42 C43 C44 C45 -1.5(8) . . . . ?
C42 C47 C46 C45 -0.3(8) . . . . ?
C46 C47 C42 N1 179.5(5) . . . . ?
C46 C47 C42 C43 -0.6(8) . . . . ?
C15 C14 C13 Sm1 70.5(4) . . . . ?
C15 C14 C13 C12 1.2(6) . . . . ?
C15 C14 C13 C18 -172.2(6) . . . . ?
C15 C11 C12 Sm1 -67.3(4) . . . . ?
C15 C11 C12 C13 0.1(6) . . . . ?
C15 C11 C12 C17 168.1(6) . . . . ?
C22 C23 C22 Sm2 -66.8(5) 7_575 . . . ?
C22 C23 C22 C21 1.3(9) 7_575 . . . ?
C22 C23 C22 C25 171.4(4) 7_575 . . . ?
C4 C3 C2 Sm1 69.3(4) . . . . ?
C4 C3 C2 C1 0.4(7) . . . . ?
C4 C3 C2 C7 -168.2(6) . . . . ?
C24 C21 C22 Sm2 -117.7(6) . . . . ?
C24 C21 C22 C23 173.4(6) . . . . ?
C24 C21 C22 C25 3.5(10) . . . . ?
C14 C15 C11 Sm1 -66.8(4) . . . . ?
C14 C15 C11 C12 0.6(6) . . . . ?
C14 C15 C11 C16 169.9(5) . . . . ?
C3 C4 C5 Sm1 -67.8(4) . . . . ?
C3 C4 C5 C1 0.0(7) . . . . ?
C3 C4 C5 C10 172.5(6) . . . . ?
C26 C23 C22 Sm2 124.4(8) . . . . ?
C26 C23 C22 C21 -167.4(7) . . . . ?
C26 C23 C22 C25 2.6(11) . . . . ?
C5 C1 C2 Sm1 -69.1(4) . . . . ?
C5 C1 C2 C3 -0.4(7) . . . . ?
C5 C1 C2 C7 167.8(6) . . . . ?
C5 C4 C3 Sm1 68.6(4) . . . . ?
C5 C4 C3 C2 -0.3(7) . . . . ?
C5 C4 C3 C8 -169.7(6) . . . . ?
C20 C15 C14 Sm1 -116.0(6) . . . . ?
C20 C15 C14 C19 1.6(9) . . . . ?
C20 C15 C14 C13 174.4(5) . . . . ?
C20 C15 C11 Sm1 117.7(5) . . . . ?
C20 C15 C11 C12 -174.9(5) . . . . ?
C20 C15 C11 C16 -5.6(9) . . . . ?
C11 C15 C14 Sm1 68.5(4) . . . . ?
C11 C15 C14 C19 -173.9(5) . . . . ?
C11 C15 C14 C13 -1.1(6) . . . . ?
C11 C12 C13 Sm1 -68.8(4) . . . . ?
C11 C12 C13 C14 -0.8(6) . . . . ?
C11 C12 C13 C18 172.8(5) . . . . ?
C2 C1 C5 Sm1 68.0(4) . . . . ?
C2 C1 C5 C4 0.2(7) . . . . ?
C2 C1 C5 C10 -172.6(6) . . . . ?
C19 C14 C13 Sm1 -117.0(6) . . . . ?
C19 C14 C13 C12 173.6(5) . . . . ?
C19 C14 C13 C18 0.3(10) . . . . ?
C6 C1 C5 Sm1 -115.0(6) . . . . ?
C6 C1 C5 C4 177.2(6) . . . . ?
C6 C1 C5 C10 4.3(9) . . . . ?
C6 C1 C2 Sm1 114.1(6) . . . . ?
C6 C1 C2 C3 -177.3(6) . . . . ?
C6 C1 C2 C7 -9.1(10) . . . . ?
C17 C12 C13 Sm1 123.4(6) . . . . ?
C17 C12 C13 C14 -168.7(6) . . . . ?
C17 C12 C13 C18 4.9(10) . . . . ?
C8 C3 C2 Sm1 -121.0(6) . . . . ?
C8 C3 C2 C1 170.1(6) . . . . ?
C8 C3 C2 C7 1.5(10) . . . . ?
C9 C4 C3 Sm1 -116.6(6) . . . . ?
C9 C4 C3 C2 174.6(6) . . . . ?
C9 C4 C3 C8 5.1(9) . . . . ?
C9 C4 C5 Sm1 117.6(6) . . . . ?
C9 C4 C5 C1 -174.6(6) . . . . ?
C9 C4 C5 C10 -2.2(10) . . . . ?
C16 C11 C12 Sm1 123.1(5) . . . . ?
C16 C11 C12 C13 -169.5(5) . . . . ?
C16 C11 C12 C17 -1.5(9) . . . . ?
C51 C50 C49 C48 -2.1(15) . . . . ?
C49 C50 C51 C50 0.9(16) . . . 7_575 ?
C49 C50 C51 C52 175.7(10) . . . . ?
C49 C48 C49 C50 3.0(18) 7_575 . . . ?
C1A C1B C1C Sm2 -69.4(2) . . . . ?
C1A C1B C1C C1D 0.4 . . . . ?
C1A C1B C1C C1H 179.3 . . . . ?
C1B C1A C1E Sm2 69.13(19) . . . . ?
C1B C1A C1E C1D 0.1 . . . . ?
C1B C1A C1E C1F -179.8 . . . . ?
C1B C1C C1D Sm2 -66.6(2) . . . . ?
C1B C1C C1D C1E -0.4 . . . . ?
C1B C1C C1D C1G -179.1 . . . . ?
C1C C1D C1E Sm2 -65.9(2) . . . . ?
C1C C1D C1E C1A 0.2 . . . . ?
C1C C1D C1E C1F -180.0 . . . . ?
C1E C1A C1B Sm2 -71.3(2) . . . . ?
C1E C1A C1B C1C -0.3 . . . . ?
C1E C1A C1B C1I -179.2 . . . . ?
C1G C1D C1E Sm2 112.9(2) . . . . ?
C1G C1D C1E C1A 178.9 . . . . ?
C1G C1D C1E C1F -1.2 . . . . ?
C1H C1C C1D Sm2 114.6(2) . . . . ?
C1H C1C C1D C1E -179.2 . . . . ?
C1H C1C C1D C1G 2.0 . . . . ?
C1I C1B C1C Sm2 109.6(2) . . . . ?
C1I C1B C1C C1D 179.3 . . . . ?
C1I C1B C1C C1H -1.8 . . . . ?
C1J C1A C1B Sm2 109.6(2) . . . . ?
C1J C1A C1B C1C -179.4 . . . . ?
C1J C1A C1B C1I 1.6 . . . . ?
C1J C1A C1E Sm2 -111.74(19) . . . . ?
C1J C1A C1E C1D 179.2 . . . . ?
C1J C1A C1E C1F -0.6 . . . . ?
